data_2210322
loop_
_publ_author_name
'Annamalai Subashini'
'Packianathan Thomas Muthiah'
'Gabriele Bocelli'
'Andrea Cantoni'

_publ_section_title
;
 Hydrogen-bonding patterns in 2-amino-4,6-dimethylpyrimidinium picrate
;
_journal_coeditor_code LH2147
_journal_issue 9
_journal_name_full 'Acta Crystallographica Section E'
_journal_page_first o3847
_journal_page_last o3849
_journal_paper_doi 10.1107/S1600536806031254
_journal_volume 62
_journal_year 2006
_chemical_formula_iupac 'C6 H10 N3 +, C6 H2 N3 O7 -'
_chemical_formula_moiety 'C6 H10 N3 +, C6 H2 N3 O7 -'
_chemical_formula_sum 'C12 H12 N6 O7'
_chemical_formula_weight 352.28
_chemical_name_common '2-amino-4,6-dimethylpyrimidinium picrate'
_chemical_name_systematic
;
2-amino-4,6-dimethylpyrimidinium 2,4,6-trinitrophenolate
;
_space_group_IT_number 2
_symmetry_cell_setting triclinic
_symmetry_space_group_name_Hall '-P 1'
_symmetry_space_group_name_H-M 'P -1'
_atom_sites_solution_hydrogens geom
_atom_sites_solution_primary direct
_atom_sites_solution_secondary difmap
_cell_angle_alpha 79.86(3)
_cell_angle_beta 67.75(3)
_cell_angle_gamma 66.62(3)
_cell_formula_units_Z 2
_cell_length_a 9.646(3)
_cell_length_b 10.990(3)
_cell_length_c 8.351(3)
_cell_measurement_reflns_used 45
_cell_measurement_temperature 153
_cell_measurement_theta_max 69.9
_cell_measurement_theta_min 4.4
_cell_volume 751.7(5)
_computing_cell_refinement XSCANS
_computing_data_collection 'XSCANS (Siemens, 1994)'
_computing_data_reduction XSCANS
_computing_molecular_graphics 'PLATON (Spek, 2003)'
_computing_publication_material PLATON
_computing_structure_refinement 'SHELXL97 (Sheldrick, 1997)'
_computing_structure_solution 'SHELXS97 (Sheldrick, 1997)'
_diffrn_ambient_temperature 153
_diffrn_measured_fraction_theta_full 1.000
_diffrn_measured_fraction_theta_max 1.000
_diffrn_measurement_device_type 'Siemens AED single-crystal'
_diffrn_measurement_method \w--2\q
_diffrn_radiation_monochromator graphite
_diffrn_radiation_source 'fine- focus sealed tube'
_diffrn_radiation_type CuK\a
_diffrn_radiation_wavelength 1.54178
_diffrn_reflns_av_R_equivalents 0.0000
_diffrn_reflns_av_sigmaI/netI 0.0161
_diffrn_reflns_limit_h_max 11
_diffrn_reflns_limit_h_min -8
_diffrn_reflns_limit_k_max 13
_diffrn_reflns_limit_k_min -11
_diffrn_reflns_limit_l_max 10
_diffrn_reflns_limit_l_min -4
_diffrn_reflns_number 2841
_diffrn_reflns_reduction_process ' ?'
_diffrn_reflns_theta_full 69.91
_diffrn_reflns_theta_max 69.91
_diffrn_reflns_theta_min 4.38
_diffrn_standards_decay_% 0
_diffrn_standards_interval_count 100
_diffrn_standards_interval_time 60
_diffrn_standards_number 1
_exptl_absorpt_coefficient_mu 1.131
_exptl_absorpt_correction_type none
_exptl_crystal_colour yellow
_exptl_crystal_density_diffrn 1.556
_exptl_crystal_density_method 'Not Measured'
_exptl_crystal_description Prism
_exptl_crystal_F_000 364
_exptl_crystal_size_max 0.17
_exptl_crystal_size_mid 0.14
_exptl_crystal_size_min 0.10
_refine_diff_density_max 0.287
_refine_diff_density_min -0.253
_refine_ls_extinction_method none
_refine_ls_goodness_of_fit_ref 1.009
_refine_ls_hydrogen_treatment constr
_refine_ls_matrix_type full
_refine_ls_number_parameters 247
_refine_ls_number_reflns 2841
_refine_ls_number_restraints 12
_refine_ls_restrained_S_all 1.013
_refine_ls_R_factor_all 0.0781
_refine_ls_R_factor_gt 0.0602
_refine_ls_shift/su_max 0.000
_refine_ls_shift/su_mean 0.000
_refine_ls_structure_factor_coef Fsqd
_refine_ls_weighting_details 'calc w=1/[\s^2^(Fo^2^)+(0.1398P)^2^] where P=(Fo^2^+2Fc^2^)/3'
_refine_ls_weighting_scheme calc
_refine_ls_wR_factor_gt 0.1804
_refine_ls_wR_factor_ref 0.2008
_reflns_number_gt 1974
_reflns_number_total 2841
_reflns_threshold_expression I>2\s(I)
_cod_data_source_file lh2147.cif
_cod_data_source_block I
_cod_database_code 2210322
_cod_database_fobs_code 2210322

loop_
_symmetry_equiv_pos_as_xyz
x,y,z
-x,-y,-z

loop_
_atom_site_aniso_label
_atom_site_aniso_U_11
_atom_site_aniso_U_22
_atom_site_aniso_U_33
_atom_site_aniso_U_12
_atom_site_aniso_U_13
_atom_site_aniso_U_23
O1 0.0948(13) 0.0702(10) 0.0866(12) -0.0162(9) -0.0554(11) -0.0085(9)
O2A 0.118(3) 0.086(2) 0.116(3) -0.0278(18) -0.069(3) -0.0266(19)
O3A 0.098(4) 0.088(3) 0.131(6) -0.001(3) -0.042(4) -0.053(3)
O4 0.1227(18) 0.0738(13) 0.154(2) -0.0106(12) -0.0908(17) 0.0036(13)
O5 0.194(3) 0.1013(17) 0.159(2) -0.0228(17) -0.137(2) -0.0143(16)
O6 0.149(2) 0.0714(13) 0.165(2) 0.0122(13) -0.112(2) -0.0288(13)
O7 0.1191(16) 0.0653(11) 0.1158(16) -0.0225(10) -0.0614(14) -0.0225(10)
N4 0.0859(15) 0.0681(14) 0.0846(15) -0.0243(11) -0.0344(12) -0.0168(11)
N5 0.0986(16) 0.0713(14) 0.0994(17) -0.0293(12) -0.0597(14) 0.0124(12)
N6 0.0720(12) 0.0577(11) 0.0685(12) -0.0211(9) -0.0263(10) -0.0040(9)
C9 0.0583(12) 0.0605(12) 0.0599(12) -0.0239(9) -0.0220(10) -0.0003(9)
C10 0.0628(12) 0.0584(12) 0.0612(12) -0.0246(10) -0.0205(10) -0.0071(10)
C11 0.0644(13) 0.0545(12) 0.0702(14) -0.0219(10) -0.0241(11) -0.0007(10)
C12 0.0701(14) 0.0612(13) 0.0706(14) -0.0257(11) -0.0350(12) 0.0065(10)
C13 0.0666(13) 0.0599(12) 0.0615(12) -0.0262(10) -0.0269(10) -0.0013(10)
C14 0.0571(11) 0.0531(11) 0.0589(12) -0.0199(9) -0.0196(9) -0.0024(9)
O3B 0.124(10) 0.057(4) 0.130(9) -0.017(7) -0.042(8) -0.028(5)
O2B 0.143(7) 0.092(5) 0.093(5) -0.015(4) -0.062(5) -0.028(4)
N1 0.0695(11) 0.0499(9) 0.0673(11) -0.0184(8) -0.0319(9) -0.0086(8)
N2 0.0768(12) 0.0473(9) 0.0717(12) -0.0137(8) -0.0391(10) -0.0092(8)
N3 0.0636(10) 0.0480(9) 0.0593(10) -0.0170(7) -0.0260(8) -0.0061(7)
C2 0.0588(11) 0.0481(10) 0.0561(11) -0.0189(8) -0.0204(9) -0.0063(8)
C4 0.0623(12) 0.0539(12) 0.0648(13) -0.0180(9) -0.0238(10) -0.0045(9)
C5 0.0773(14) 0.0463(11) 0.0764(15) -0.0136(10) -0.0336(12) -0.0086(10)
C6 0.0736(14) 0.0482(11) 0.0762(15) -0.0176(10) -0.0309(12) -0.0107(10)
C7 0.0936(18) 0.0622(14) 0.0876(17) -0.0157(12) -0.0534(15) -0.0032(12)
C8 0.121(2) 0.0556(14) 0.111(2) -0.0193(14) -0.0666(19) -0.0197(14)

loop_
_atom_site_type_symbol
_atom_site_label
_atom_site_fract_x
_atom_site_fract_y
_atom_site_fract_z
_atom_site_U_iso_or_equiv
_atom_site_thermal_displace_type
_atom_site_calc_flag
_atom_site_refinement_flags
_atom_site_occupancy
O O1 0.2098(2) 1.02406(18) -0.0711(2) 0.0799(7) Uani . . 1.000
O O2A 0.2722(6) 0.7743(3) -0.1351(7) 0.0973(16) Uani . . 0.688(8)
O O3A 0.5037(8) 0.6355(10) -0.1286(13) 0.109(3) Uani . . 0.688(8)
O O4 0.6767(3) 0.6695(2) 0.3186(4) 0.1124(10) Uani . . 1.000
O O5 0.5866(4) 0.8515(3) 0.4427(4) 0.1360(13) Uani . . 1.000
O O6 0.0950(3) 1.2313(2) 0.1202(4) 0.1240(10) Uani . . 1.000
O O7 0.2213(3) 1.23746(19) 0.2736(3) 0.0943(8) Uani . . 1.000
N N4 0.3923(3) 0.7441(2) -0.0941(3) 0.0771(8) Uani . . 1.000
N N5 0.5883(3) 0.7848(2) 0.3412(4) 0.0842(9) Uani . . 1.000
N N6 0.1985(2) 1.17761(19) 0.1840(3) 0.0659(7) Uani . . 1.000
C C9 0.2872(3) 0.9695(2) 0.0282(3) 0.0584(7) Uani . . 1.000
C C10 0.3878(3) 0.8291(2) 0.0247(3) 0.0594(7) Uani . . 1.000
C C11 0.4814(3) 0.7708(2) 0.1245(3) 0.0627(8) Uani . . 1.000
C C12 0.4827(3) 0.8454(2) 0.2406(3) 0.0644(8) Uani . . 1.000
C C13 0.3882(3) 0.9791(2) 0.2580(3) 0.0601(7) Uani . . 1.000
C C14 0.2935(3) 1.0374(2) 0.1582(3) 0.0564(7) Uani . . 1.000
O O3B 0.445(2) 0.6331(18) -0.080(3) 0.106(5) Uani . . 0.312(8)
O O2B 0.3769(15) 0.8021(8) -0.2409(13) 0.108(3) Uani . . 0.312(8)
N N1 -0.0035(2) 0.78322(17) 0.2287(3) 0.0597(6) Uani . . 1.000
N N2 -0.0929(2) 0.99391(17) 0.3275(3) 0.0628(6) Uani . . 1.000
N N3 0.0821(2) 0.82206(17) 0.4380(2) 0.0558(6) Uani . . 1.000
C C2 -0.0048(2) 0.8665(2) 0.3325(3) 0.0536(6) Uani . . 1.000
C C4 0.1664(3) 0.6923(2) 0.4423(3) 0.0603(7) Uani . . 1.000
C C5 0.1663(3) 0.6036(2) 0.3407(3) 0.0664(8) Uani . . 1.000
C C6 0.0807(3) 0.6509(2) 0.2321(3) 0.0646(8) Uani . . 1.000
C C7 0.2642(3) 0.6440(3) 0.5575(4) 0.0781(9) Uani . . 1.000
C C8 0.0773(4) 0.5666(3) 0.1131(4) 0.0892(11) Uani . . 1.000
H H13 0.38940 1.02960 0.33850 0.0720 Uiso calc R 1.000
H H11 0.54570 0.67900 0.11460 0.0750 Uiso calc R 1.000
H H1 -0.05860 0.81590 0.15780 0.0720 Uiso calc R 1.000
H H2A -0.09440 1.04920 0.39310 0.0750 Uiso calc R 1.000
H H2B -0.15010 1.02350 0.25850 0.0750 Uiso calc R 1.000
H H5 0.22550 0.51140 0.34780 0.0800 Uiso calc R 1.000
H H7A 0.27220 0.71960 0.59560 0.1170 Uiso calc R 1.000
H H7B 0.37210 0.58370 0.49430 0.1170 Uiso calc R 1.000
H H7C 0.21290 0.59680 0.65860 0.1170 Uiso calc R 1.000
H H8A -0.03440 0.58190 0.12970 0.1340 Uiso calc R 1.000
H H8B 0.13260 0.47300 0.13820 0.1340 Uiso calc R 1.000
H H8C 0.13150 0.58940 -0.00700 0.1340 Uiso calc R 1.000

loop_
_atom_type_symbol
_atom_type_description
_atom_type_scat_dispersion_real
_atom_type_scat_dispersion_imag
_atom_type_scat_source
O O 0.0492 0.0322 'International Tables Vol C Tables 4.2.6.8 and 6.1.1.4'
N N 0.0311 0.0180 'International Tables Vol C Tables 4.2.6.8 and 6.1.1.4'
H H 0.0000 0.0000 'International Tables Vol C Tables 4.2.6.8 and 6.1.1.4'
C C 0.0181 0.0091 'International Tables Vol C Tables 4.2.6.8 and 6.1.1.4'

loop_
_geom_angle_atom_site_label_1
_geom_angle_atom_site_label_2
_geom_angle_atom_site_label_3
_geom_angle
_geom_angle_publ_flag
O2A N4 O3A 122.0(5) yes
O2A N4 C10 117.9(3) yes
O3A N4 C10 119.1(5) yes
O2B N4 C10 115.0(5) yes
O3B N4 C10 120.9(12) yes
O2B N4 O3B 121.2(12) yes
O4 N5 O5 122.4(3) yes
O4 N5 C12 118.9(3) yes
O5 N5 C12 118.7(2) yes
O6 N6 O7 121.1(2) yes
O6 N6 C14 119.6(2) yes
O7 N6 C14 119.2(2) yes
C2 N1 C6 121.5(2) yes
C2 N3 C4 117.8(2) yes
C6 N1 H1 119.22 no
C2 N1 H1 119.25 no
C2 N2 H2B 120.01 no
C2 N2 H2A 120.03 no
H2A N2 H2B 119.96 no
O1 C9 C10 123.9(2) yes
O1 C9 C14 124.6(2) yes
C10 C9 C14 111.4(2) no
N4 C10 C9 119.2(2) yes
N4 C10 C11 116.6(2) yes
C9 C10 C11 124.2(2) no
C10 C11 C12 119.8(2) no
N5 C12 C13 119.3(2) yes
N5 C12 C11 119.8(2) yes
C11 C12 C13 120.9(3) no
C12 C13 C14 119.3(2) no
C9 C14 C13 124.3(2) no
N6 C14 C9 119.7(2) yes
N6 C14 C13 115.9(2) yes
C10 C11 H11 120.10 no
C12 C11 H11 120.15 no
C12 C13 H13 120.34 no
C14 C13 H13 120.35 no
N1 C2 N3 121.41(19) yes
N2 C2 N3 119.7(2) yes
N1 C2 N2 118.9(2) yes
N3 C4 C7 117.6(2) yes
C5 C4 C7 120.4(2) no
N3 C4 C5 122.0(2) yes
C4 C5 C6 119.2(2) no
N1 C6 C8 118.2(3) yes
C5 C6 C8 123.8(2) no
N1 C6 C5 117.9(2) yes
C4 C5 H5 120.45 no
C6 C5 H5 120.34 no
C4 C7 H7A 109.48 no
C4 C7 H7B 109.51 no
C4 C7 H7C 109.48 no
H7A C7 H7B 109.44 no
H7A C7 H7C 109.48 no
H7B C7 H7C 109.44 no
C6 C8 H8A 109.51 no
C6 C8 H8B 109.49 no
C6 C8 H8C 109.50 no
H8A C8 H8B 109.45 no
H8A C8 H8C 109.43 no
H8B C8 H8C 109.45 no

loop_
_geom_bond_atom_site_label_1
_geom_bond_atom_site_label_2
_geom_bond_distance
_geom_bond_publ_flag
O1 C9 1.242(3) yes
O2A N4 1.235(7) yes
O2B N4 1.311(10) yes
O3A N4 1.237(10) yes
O3B N4 1.124(18) yes
O4 N5 1.214(3) yes
O5 N5 1.206(4) yes
O6 N6 1.206(4) yes
O7 N6 1.206(3) yes
N4 C10 1.456(3) yes
N5 C12 1.449(4) yes
N6 C14 1.452(3) yes
N1 C6 1.357(3) yes
N1 C2 1.361(3) yes
N2 C2 1.322(3) yes
N3 C4 1.334(3) yes
N3 C2 1.342(3) yes
N1 H1 0.8798 no
N2 H2B 0.8801 no
N2 H2A 0.8796 no
C9 C14 1.453(4) no
C9 C10 1.459(3) no
C10 C11 1.358(4) no
C11 C12 1.382(4) no
C12 C13 1.387(3) no
C13 C14 1.365(4) no
C11 H11 0.9504 no
C13 H13 0.9500 no
C4 C5 1.401(4) no
C4 C7 1.486(4) no
C5 C6 1.355(4) no
C6 C8 1.490(4) no
C5 H5 0.9495 no
C7 H7A 0.9798 no
C7 H7B 0.9802 no
C7 H7C 0.9797 no
C8 H8A 0.9796 no
C8 H8B 0.9797 no
C8 H8C 0.9800 no

loop_
_geom_contact_atom_site_label_1
_geom_contact_atom_site_label_2
_geom_contact_distance
_geom_contact_site_symmetry_2
_geom_contact_publ_flag
O1 O2A 2.673(4) . no
O1 O6 2.628(3) . no
O1 N6 2.888(3) . no
O1 O2B 2.632(9) . no
O1 N1 2.799(3) 2_575 no
O1 N2 2.837(3) 2_575 no
O1 C2 3.253(3) 2_575 no
O2A N1 3.177(6) . no
O2A N2 3.038(5) 2_575 no
O2A O1 2.673(4) . no
O2A C6 3.300(6) . no
O2A C7 3.190(6) 1_554 no
O2B N2 3.018(13) 2_575 no
O2B O5 2.773(12) 1_554 no
O2B C7 3.309(13) 1_554 no
O2B O1 2.632(9) . no
O3A O7 3.219(10) 2_675 no
O3A C5 3.302(10) 2_665 no
O3B O3B 2.95(3) 2_665 no
O4 C8 3.369(5) 1_655 no
O4 C7 3.301(4) 2_666 no
O5 O2B 2.773(12) 1_556 no
O5 O5 3.150(4) 2_676 no
O6 O1 2.628(3) . no
O6 C7 3.405(5) 2_576 no
O6 C8 3.081(5) 2_575 no
O7 O3A 3.219(10) 2_675 no
O7 N3 3.228(4) 2_576 no
O1 H1 2.0150 2_575 no
O1 H2B 2.0648 2_575 no
O2A H7A 2.4280 1_554 no
O2A H8C 2.7275 . no
O2A H2B 2.3287 2_575 no
O2B H7A 2.4317 1_554 no
O2B H2B 2.3017 2_575 no
O3A H11 2.3741 . no
O3A H5 2.6178 2_665 no
O3B H11 2.3900 . no
O4 H11 2.4439 . no
O4 H8A 2.5015 1_655 no
O4 H7C 2.6869 2_666 no
O5 H13 2.5497 2_676 no
O5 H13 2.4301 . no
O6 H8B 2.8560 1_565 no
O6 H7C 2.9023 2_576 no
O6 H8A 2.7156 2_575 no
O6 H1 2.6397 2_575 no
O6 H8C 2.6536 2_575 no
O7 H8B 2.5798 1_565 no
O7 H13 2.3305 . no
N1 O1 2.799(3) 2_575 no
N1 O2A 3.177(6) . no
N2 O2A 3.038(5) 2_575 no
N2 N3 3.107(3) 2_576 no
N2 O1 2.837(3) 2_575 no
N2 O2B 3.018(13) 2_575 no
N3 O7 3.228(4) 2_576 no
N3 N2 3.107(3) 2_576 no
N3 N6 3.289(3) 2_576 no
N6 N3 3.289(3) 2_576 no
N6 C11 3.368(4) 2_675 no
N6 O1 2.888(3) . no
N3 H2A 2.2289 2_576 no
C2 C10 3.589(4) . no
C2 C9 3.431(4) . no
C2 O1 3.253(3) 2_575 no
C4 C11 3.491(4) . no
C5 O3A 3.302(10) 2_665 no
C6 O2A 3.300(6) . no
C7 O4 3.301(4) 2_666 no
C7 O2A 3.190(6) 1_556 no
C7 O6 3.405(5) 2_576 no
C7 O2B 3.309(13) 1_556 no
C8 O6 3.081(5) 2_575 no
C8 O4 3.369(5) 1_455 no
C8 C8 3.574(6) 2_565 no
C9 C13 3.331(4) 2_675 no
C9 C2 3.431(4) . no
C9 C12 3.508(4) 2_675 no
C10 C2 3.589(4) . no
C10 C13 3.562(4) 2_675 no
C11 N6 3.368(4) 2_675 no
C11 C14 3.568(4) 2_675 no
C11 C4 3.491(4) . no
C12 C14 3.558(4) 2_675 no
C12 C9 3.508(4) 2_675 no
C13 C10 3.562(4) 2_675 no
C13 C9 3.331(4) 2_675 no
C14 C12 3.558(4) 2_675 no
C14 C11 3.568(4) 2_675 no
C4 H2A 3.0869 2_576 no
C8 H8A 3.0467 2_565 no
H1 H2B 2.2819 . no
H1 H8A 2.5333 . no
H1 O6 2.6397 2_575 no
H1 O1 2.0150 2_575 no
H2A N3 2.2289 2_576 no
H2A H7A 2.4310 2_576 no
H2A C4 3.0869 2_576 no
H2B O1 2.0648 2_575 no
H2B O2A 2.3287 2_575 no
H2B H1 2.2819 . no
H2B O2B 2.3017 2_575 no
H5 H8B 2.4069 . no
H5 H7B 2.5830 . no
H5 O3A 2.6178 2_665 no
H7A O2B 2.4317 1_556 no
H7A H2A 2.4310 2_576 no
H7A O2A 2.4280 1_556 no
H7B H7B 2.4486 2_666 no
H7B H5 2.5830 . no
H7C H8C 2.5946 1_556 no
H7C O6 2.9023 2_576 no
H7C O4 2.6869 2_666 no
H8A C8 3.0467 2_565 no
H8A H1 2.5333 . no
H8A O6 2.7156 2_575 no
H8A O4 2.5015 1_455 no
H8B O7 2.5798 1_545 no
H8B H5 2.4069 . no
H8B O6 2.8560 1_545 no
H8C O2A 2.7275 . no
H8C O6 2.6536 2_575 no
H8C H7C 2.5946 1_554 no
H11 O4 2.4439 . no
H11 O3B 2.3900 . no
H11 O3A 2.3741 . no
H13 O5 2.5497 2_676 no
H13 O5 2.4301 . no
H13 O7 2.3305 . no

loop_
_geom_hbond_atom_site_label_D
_geom_hbond_atom_site_label_H
_geom_hbond_atom_site_label_A
_geom_hbond_site_symmetry_A
_geom_hbond_distance_DH
_geom_hbond_distance_HA
_geom_hbond_distance_DA
_geom_hbond_angle_DHA
_geom_hbond_publ_flag
N1 H1 O1 2_575 0.88 2.02 2.799(3) 148 yes
N2 H2A N3 2_576 0.88 2.23 3.107(3) 176 yes
N2 H2B O1 2_575 0.88 2.06 2.837(3) 146 yes
N2 H2B O2A 2_575 0.88 2.33 3.038(5) 138 yes
C7 H7A O2A 1_556 0.98 2.43 3.190(6) 134 yes
C8 H8A O4 1_455 0.98 2.50 3.369(5) 147 yes
C8 H8B O7 1_545 0.98 2.58 3.539(4) 166 yes
C13 H13 O5 2_676 0.95 2.55 3.497(4) 175 yes

loop_
_geom_torsion_atom_site_label_1
_geom_torsion_atom_site_label_2
_geom_torsion_atom_site_label_3
_geom_torsion_atom_site_label_4
_geom_torsion
_geom_torsion_publ_flag
O2A N4 C10 C9 -28.4(4) no
O2A N4 C10 C11 152.5(4) no
O3A N4 C10 C9 162.5(6) no
O3A N4 C10 C11 -16.6(6) no
O4 N5 C12 C11 1.6(4) no
O4 N5 C12 C13 -176.2(3) no
O5 N5 C12 C11 -179.5(3) no
O5 N5 C12 C13 2.8(5) no
O6 N6 C14 C9 12.8(4) no
O6 N6 C14 C13 -169.1(3) no
O7 N6 C14 C9 -169.5(3) no
O7 N6 C14 C13 8.6(4) no
C6 N1 C2 N3 2.6(4) no
C2 N1 C6 C5 -1.0(4) no
C6 N1 C2 N2 -177.9(2) no
C2 N1 C6 C8 -179.4(3) no
C2 N3 C4 C7 179.1(2) no
C2 N3 C4 C5 0.2(4) no
C4 N3 C2 N1 -2.1(3) no
C4 N3 C2 N2 178.4(2) no
C14 C9 C10 N4 178.0(2) no
O1 C9 C10 C11 175.2(3) no
O1 C9 C14 N6 3.1(4) no
O1 C9 C10 N4 -3.8(4) no
C14 C9 C10 C11 -3.0(4) no
O1 C9 C14 C13 -174.8(3) no
C10 C9 C14 N6 -178.7(2) no
C10 C9 C14 C13 3.3(4) no
N4 C10 C11 C12 -179.8(3) no
C9 C10 C11 C12 1.2(4) no
C10 C11 C12 N5 -177.0(3) no
C10 C11 C12 C13 0.7(4) no
N5 C12 C13 C14 177.4(3) no
C11 C12 C13 C14 -0.3(4) no
C12 C13 C14 C9 -1.9(4) no
C12 C13 C14 N6 -179.9(2) no
N3 C4 C5 C6 1.3(4) no
C7 C4 C5 C6 -177.6(3) no
C4 C5 C6 N1 -0.9(4) no
C4 C5 C6 C8 177.4(3) no
